data_2212147
loop_
_publ_author_name
'Brayshaw, Simon K.'
'Molinos, Eduardo'
'Weller, Andrew S.'

_publ_section_title
<i>catena</i>-Poly[[(tetrafluoroborato-\k<i>F</i>)silver(I)]-\m-triphenylphosphine-\k^2^<i>P</i>:<i>C</i>^3^]
_journal_coeditor_code DN3031
_journal_issue 2
_journal_name_full 'Acta Crystallographica Section E'
_journal_page_first m302
_journal_page_last m303
_journal_paper_doi 10.1107/S1600536806054511
_journal_volume 63
_journal_year 2007
_chemical_formula_iupac '[Ag (B F4) (C18 H15 P)]'
_chemical_formula_moiety 'C18 H15 Ag B F4 P'
_chemical_formula_sum 'C18 H15 Ag B F4 P'
_chemical_formula_weight 456.95
_chemical_name_systematic
;
catena-Poly[[(tetrafluoroborato-\kF)silver(I)]-\m-triphenylphosphine-
\k^2^P:C^3^]
;
_space_group_IT_number 14
_symmetry_cell_setting monoclinic
_symmetry_space_group_name_Hall '-P 2yn'
_symmetry_space_group_name_H-M 'P 1 21/n 1'
_atom_sites_solution_hydrogens geom
_atom_sites_solution_primary direct
_atom_sites_solution_secondary difmap
_cell_angle_alpha 90.00
_cell_angle_beta 90.0093(7)
_cell_angle_gamma 90.00
_cell_formula_units_Z 4
_cell_length_a 12.06060(10)
_cell_length_b 11.23790(10)
_cell_length_c 12.92540(10)
_cell_measurement_reflns_used 38097
_cell_measurement_temperature 150(2)
_cell_measurement_theta_max 30.034
_cell_measurement_theta_min 2.91
_cell_volume 1751.85(3)
_computing_cell_refinement 'SCALEPACK (Otwinowski & Minor 1997)'
_computing_data_collection 'COLLECT (Nonius, 1998)'
_computing_data_reduction 'SCALEPACK and DENZO (Otwinowski & Minor, 1997)'
_computing_molecular_graphics 'ORTEP-3 for Windows (Farrugia, 1997)'
_computing_publication_material SHELXL97
_computing_structure_refinement 'SHELXL97 (Sheldrick, 1997)'
_computing_structure_solution 'SIR97 (Altomare <i>et al.</i>,  1999)'
_diffrn_ambient_temperature 150(2)
_diffrn_measured_fraction_theta_full 0.997
_diffrn_measured_fraction_theta_max 0.997
_diffrn_measurement_device_type 'Nonius KappaCCD'
_diffrn_measurement_method '652 1.0\% images with \f and \w'
_diffrn_radiation_monochromator graphite
_diffrn_radiation_source 'fine-focus sealed tube'
_diffrn_radiation_type MoK\a
_diffrn_radiation_wavelength 0.71073
_diffrn_reflns_av_R_equivalents 0.0415
_diffrn_reflns_av_sigmaI/netI 0.0243
_diffrn_reflns_limit_h_max 16
_diffrn_reflns_limit_h_min -16
_diffrn_reflns_limit_k_max 15
_diffrn_reflns_limit_k_min -15
_diffrn_reflns_limit_l_max 18
_diffrn_reflns_limit_l_min -18
_diffrn_reflns_number 31041
_diffrn_reflns_theta_full 30.02
_diffrn_reflns_theta_max 30.02
_diffrn_reflns_theta_min 3.83
_diffrn_standards_decay_% 0
_exptl_absorpt_coefficient_mu 1.278
_exptl_absorpt_correction_T_max 0.8025
_exptl_absorpt_correction_T_min 0.6777
_exptl_absorpt_correction_type multi-scan
_exptl_absorpt_process_details '(SORTAV; Blessing, 1995)'
_exptl_crystal_colour colourless
_exptl_crystal_density_diffrn 1.733
_exptl_crystal_density_method 'not measured'
_exptl_crystal_description block
_exptl_crystal_F_000 904
_exptl_crystal_size_max 0.33
_exptl_crystal_size_mid 0.25
_exptl_crystal_size_min 0.18
_refine_diff_density_max 1.015
_refine_diff_density_min -1.372
_refine_ls_extinction_method none
_refine_ls_goodness_of_fit_ref 1.042
_refine_ls_hydrogen_treatment constr
_refine_ls_matrix_type full
_refine_ls_number_parameters 226
_refine_ls_number_reflns 5109
_refine_ls_number_restraints 0
_refine_ls_restrained_S_all 1.042
_refine_ls_R_factor_all 0.0322
_refine_ls_R_factor_gt 0.0284
_refine_ls_shift/su_max 0.000
_refine_ls_shift/su_mean 0.000
_refine_ls_structure_factor_coef Fsqd
_refine_ls_weighting_details 'calc w=1/[\s^2^(Fo^2^)+(0.0322P)^2^+1.6142P] where P=(Fo^2^+2Fc^2^)/3'
_refine_ls_weighting_scheme calc
_refine_ls_wR_factor_gt 0.0708
_refine_ls_wR_factor_ref 0.0725
_reflns_number_gt 4717
_reflns_number_total 5109
_reflns_threshold_expression I>2\s(I)
_cod_data_source_file dn3031.cif
_cod_data_source_block I
_cod_original_sg_symbol_H-M 'P 21/n'
_cod_database_code 2212147
_cod_database_fobs_code 2212147

loop_
_symmetry_equiv_pos_as_xyz
'x, y, z'
'-x+1/2, y+1/2, -z+1/2'
'-x, -y, -z'
'x-1/2, -y-1/2, z-1/2'

loop_
_atom_site_type_symbol
_atom_site_label
_atom_site_fract_x
_atom_site_fract_y
_atom_site_fract_z
_atom_site_U_iso_or_equiv
_atom_site_adp_type
_atom_site_calc_flag
_atom_site_refinement_flags
_atom_site_occupancy
Ag Ag 0.611584(13) -0.042004(13) 0.164743(11) 0.03024(6) Uani d . 1
P P 0.69044(3) 0.09718(4) 0.28367(3) 0.01861(8) Uani d . 1
C C1 0.82162(14) 0.16844(14) 0.25136(13) 0.0200(3) Uani d . 1
C C2 0.89562(14) 0.20668(15) 0.32828(13) 0.0229(3) Uani d . 1
H H2 0.8786 0.1939 0.3992 0.028 Uiso calc R 1
C C3 0.99410(15) 0.26337(15) 0.30070(15) 0.0266(3) Uani d . 1
H H3 1.0445 0.2889 0.3526 0.032 Uiso calc R 1
C C4 1.01831(16) 0.28241(17) 0.19599(17) 0.0316(4) Uani d . 1
H H4 1.0856 0.3204 0.1769 0.038 Uiso calc R 1
C C5 0.94475(18) 0.24616(16) 0.12056(16) 0.0316(4) Uani d . 1
H H5 0.9612 0.2603 0.0497 0.038 Uiso calc R 1
C C6 0.84627(16) 0.18891(15) 0.14766(14) 0.0253(3) Uani d . 1
H H6 0.7961 0.1639 0.0954 0.030 Uiso calc R 1
C C11 0.71924(14) 0.02228(14) 0.40527(13) 0.0209(3) Uani d . 1
C C12 0.64926(17) 0.03004(16) 0.49078(14) 0.0271(4) Uani d . 1
H H12 0.5866 0.0812 0.4889 0.032 Uiso calc R 1
C C13 0.6713(2) -0.03743(18) 0.57922(16) 0.0352(4) Uani d . 1
H H13 0.6234 -0.0320 0.6374 0.042 Uiso calc R 1
C C14 0.7621(2) -0.1117(2) 0.58266(18) 0.0431(5) Uani d . 1
H H14 0.7772 -0.1566 0.6433 0.052 Uiso calc R 1
C C15 0.8318(2) -0.1210(2) 0.49674(18) 0.0423(5) Uani d . 1
H H15 0.8940 -0.1728 0.4987 0.051 Uiso calc R 1
C C16 0.81032(17) -0.05452(17) 0.40873(16) 0.0307(4) Uani d . 1
H H16 0.8578 -0.0612 0.3504 0.037 Uiso calc R 1
C C21 0.60075(14) 0.22346(14) 0.31065(13) 0.0206(3) Uani d . 1
C C22 0.50795(16) 0.24133(16) 0.24879(16) 0.0290(4) Uani d . 1
H H22 0.4890 0.1843 0.1975 0.035 Uiso calc R 1
C C23 0.44245(17) 0.34282(19) 0.26175(19) 0.0368(4) Uani d . 1
H H23 0.3788 0.3545 0.2196 0.044 Uiso calc R 1
C C24 0.47023(17) 0.42631(18) 0.33594(18) 0.0344(4) Uani d . 1
H H24 0.4259 0.4955 0.3444 0.041 Uiso calc R 1
C C25 0.56295(16) 0.40925(16) 0.39822(15) 0.0294(4) Uani d . 1
H H25 0.5818 0.4669 0.4490 0.035 Uiso calc R 1
C C26 0.62809(15) 0.30801(15) 0.38628(13) 0.0231(3) Uani d . 1
H H26 0.6910 0.2962 0.4293 0.028 Uiso calc R 1
B B 0.66670(19) -0.0528(2) -0.08054(17) 0.0296(4) Uani d . 1
F F1 0.59061(13) -0.10780(13) -0.01281(10) 0.0465(3) Uani d . 1
F F2 0.72340(16) 0.03121(18) -0.02458(14) 0.0662(5) Uani d . 1
F F3 0.60793(12) -0.00064(12) -0.16008(10) 0.0379(3) Uani d . 1
F F4 0.73747(15) -0.13653(18) -0.11968(13) 0.0648(5) Uani d . 1

loop_
_atom_site_aniso_label
_atom_site_aniso_U_11
_atom_site_aniso_U_22
_atom_site_aniso_U_33
_atom_site_aniso_U_12
_atom_site_aniso_U_13
_atom_site_aniso_U_23
Ag 0.03680(9) 0.02773(8) 0.02618(8) -0.00542(5) -0.00191(6) -0.00851(5)
P 0.02229(19) 0.01627(17) 0.01727(18) -0.00097(14) 0.00198(14) -0.00160(13)
C1 0.0230(7) 0.0157(6) 0.0212(7) 0.0002(5) 0.0045(6) -0.0010(5)
C2 0.0238(8) 0.0204(7) 0.0247(8) 0.0007(6) 0.0007(6) 0.0018(6)
C3 0.0218(8) 0.0209(7) 0.0370(9) 0.0011(6) -0.0014(7) 0.0036(7)
C4 0.0288(9) 0.0237(8) 0.0424(11) -0.0015(7) 0.0120(8) 0.0042(7)
C5 0.0407(10) 0.0230(8) 0.0309(9) -0.0038(7) 0.0158(8) -0.0005(7)
C6 0.0343(9) 0.0191(7) 0.0223(8) -0.0012(6) 0.0065(6) -0.0025(6)
C11 0.0251(8) 0.0184(7) 0.0193(7) -0.0001(6) 0.0021(6) -0.0002(5)
C12 0.0319(9) 0.0261(8) 0.0231(8) 0.0036(7) 0.0061(7) 0.0019(6)
C13 0.0457(12) 0.0359(10) 0.0241(9) 0.0037(8) 0.0094(8) 0.0059(7)
C14 0.0528(13) 0.0456(12) 0.0310(10) 0.0101(10) 0.0033(9) 0.0159(9)
C15 0.0415(11) 0.0459(12) 0.0396(11) 0.0171(10) 0.0053(9) 0.0150(9)
C16 0.0325(9) 0.0307(9) 0.0288(9) 0.0076(7) 0.0068(7) 0.0060(7)
C21 0.0217(7) 0.0175(7) 0.0226(7) -0.0010(5) 0.0030(6) 0.0001(6)
C22 0.0269(8) 0.0238(8) 0.0361(10) -0.0010(6) -0.0062(7) -0.0020(7)
C23 0.0280(9) 0.0303(9) 0.0520(13) 0.0046(7) -0.0056(8) 0.0014(9)
C24 0.0303(9) 0.0241(8) 0.0489(12) 0.0064(7) 0.0087(8) 0.0003(8)
C25 0.0333(9) 0.0216(8) 0.0333(9) 0.0006(7) 0.0095(7) -0.0040(7)
C26 0.0257(8) 0.0206(7) 0.0230(7) -0.0007(6) 0.0031(6) -0.0023(6)
B 0.0291(10) 0.0369(11) 0.0229(9) 0.0034(8) -0.0060(7) -0.0042(8)
F1 0.0651(9) 0.0474(8) 0.0270(6) -0.0102(7) 0.0058(6) 0.0015(5)
F2 0.0600(10) 0.0889(14) 0.0497(9) -0.0271(9) -0.0101(8) -0.0274(9)
F3 0.0452(7) 0.0356(6) 0.0328(6) 0.0025(5) -0.0092(5) 0.0080(5)
F4 0.0595(10) 0.0807(12) 0.0543(9) 0.0422(9) -0.0040(8) -0.0117(8)

loop_
_atom_type_symbol
_atom_type_description
_atom_type_scat_dispersion_real
_atom_type_scat_dispersion_imag
_atom_type_scat_source
C C 0.0033 0.0016 'International Tables Vol C Tables 4.2.6.8 and 6.1.1.4'
H H 0.0000 0.0000 'International Tables Vol C Tables 4.2.6.8 and 6.1.1.4'
P P 0.1023 0.0942 'International Tables Vol C Tables 4.2.6.8 and 6.1.1.4'
B B 0.0013 0.0007 'International Tables Vol C Tables 4.2.6.8 and 6.1.1.4'
F F 0.0171 0.0103 'International Tables Vol C Tables 4.2.6.8 and 6.1.1.4'
Ag Ag -0.8971 1.1015 'International Tables Vol C Tables 4.2.6.8 and 6.1.1.4'

loop_
_geom_angle_atom_site_label_1
_geom_angle_atom_site_label_2
_geom_angle_atom_site_label_3
_geom_angle_site_symmetry_1
_geom_angle_site_symmetry_3
_geom_angle
_geom_angle_publ_flag
P Ag F1 . . 148.19(4) y
P Ag C3 . 2_645 129.96(5) y
F1 Ag C3 . 2_645 81.56(6) y
C11 P C21 . . 108.03(8) ?
C11 P C1 . . 103.66(8) ?
C21 P C1 . . 102.57(7) ?
C11 P Ag . . 109.22(5) ?
C21 P Ag . . 113.41(6) ?
C1 P Ag . . 119.06(5) ?
C6 C1 C2 . . 119.71(15) ?
C6 C1 P . . 118.61(13) ?
C2 C1 P . . 121.63(12) ?
C3 C2 C1 . . 120.04(16) ?
C3 C2 H2 . . 120.0 ?
C1 C2 H2 . . 120.0 ?
C2 C3 C4 . . 119.63(18) ?
C2 C3 Ag . 2_655 85.52(11) ?
C4 C3 Ag . 2_655 98.12(12) ?
C2 C3 H3 . . 120.2 ?
C4 C3 H3 . . 120.2 ?
Ag C3 H3 2_655 . 86.4 ?
C5 C4 C3 . . 120.24(17) ?
C5 C4 H4 . . 119.9 ?
C3 C4 H4 . . 119.9 ?
C4 C5 C6 . . 120.39(17) ?
C4 C5 H5 . . 119.8 ?
C6 C5 H5 . . 119.8 ?
C1 C6 C5 . . 119.98(18) ?
C1 C6 H6 . . 120.0 ?
C5 C6 H6 . . 120.0 ?
C12 C11 C16 . . 119.30(16) ?
C12 C11 P . . 122.79(14) ?
C16 C11 P . . 117.64(13) ?
C11 C12 C13 . . 119.98(18) ?
C11 C12 H12 . . 120.0 ?
C13 C12 H12 . . 120.0 ?
C14 C13 C12 . . 120.43(19) ?
C14 C13 H13 . . 119.8 ?
C12 C13 H13 . . 119.8 ?
C13 C14 C15 . . 119.86(19) ?
C13 C14 H14 . . 120.1 ?
C15 C14 H14 . . 120.1 ?
C16 C15 C14 . . 120.0(2) ?
C16 C15 H15 . . 120.0 ?
C14 C15 H15 . . 120.0 ?
C15 C16 C11 . . 120.41(18) ?
C15 C16 H16 . . 119.8 ?
C11 C16 H16 . . 119.8 ?
C22 C21 C26 . . 119.49(16) ?
C22 C21 P . . 118.78(13) ?
C26 C21 P . . 121.51(13) ?
C21 C22 C23 . . 120.27(18) ?
C21 C22 H22 . . 119.9 ?
C23 C22 H22 . . 119.9 ?
C24 C23 C22 . . 120.00(19) ?
C24 C23 H23 . . 120.0 ?
C22 C23 H23 . . 120.0 ?
C23 C24 C25 . . 120.17(18) ?
C23 C24 H24 . . 119.9 ?
C25 C24 H24 . . 119.9 ?
C24 C25 C26 . . 120.16(18) ?
C24 C25 H25 . . 119.9 ?
C26 C25 H25 . . 119.9 ?
C25 C26 C21 . . 119.92(17) ?
C25 C26 H26 . . 120.0 ?
C21 C26 H26 . . 120.0 ?
F4 B F2 . . 110.9(2) ?
F4 B F3 . . 109.72(17) y
F2 B F3 . . 110.87(19) y
F4 B F1 . . 109.54(19) y
F2 B F1 . . 107.37(18) y
F3 B F1 . . 108.32(17) y
B F1 Ag . . 112.70(12) y

loop_
_geom_bond_atom_site_label_1
_geom_bond_atom_site_label_2
_geom_bond_site_symmetry_2
_geom_bond_distance
_geom_bond_publ_flag
Ag P . 2.3903(4) y
Ag F1 . 2.4242(13) y
Ag C3 2_645 2.5706(18) y
P C11 . 1.8163(17) ?
P C21 . 1.8182(17) ?
P C1 . 1.8219(17) ?
C1 C6 . 1.392(2) ?
C1 C2 . 1.403(2) ?
C2 C3 . 1.394(2) ?
C2 H2 . 0.9500 ?
C3 C4 . 1.401(3) ?
C3 Ag 2_655 2.5706(18) ?
C3 H3 . 0.9500 ?
C4 C5 . 1.380(3) ?
C4 H4 . 0.9500 ?
C5 C6 . 1.396(3) ?
C5 H5 . 0.9500 ?
C6 H6 . 0.9500 ?
C11 C12 . 1.393(2) ?
C11 C16 . 1.398(2) ?
C12 C13 . 1.397(3) ?
C12 H12 . 0.9500 ?
C13 C14 . 1.378(3) ?
C13 H13 . 0.9500 ?
C14 C15 . 1.397(3) ?
C14 H14 . 0.9500 ?
C15 C16 . 1.385(3) ?
C15 H15 . 0.9500 ?
C16 H16 . 0.9500 ?
C21 C22 . 1.390(2) ?
C21 C26 . 1.402(2) ?
C22 C23 . 1.398(3) ?
C22 H22 . 0.9500 ?
C23 C24 . 1.383(3) ?
C23 H23 . 0.9500 ?
C24 C25 . 1.391(3) ?
C24 H24 . 0.9500 ?
C25 C26 . 1.391(2) ?
C25 H25 . 0.9500 ?
C26 H26 . 0.9500 ?
B F4 . 1.367(3) y
B F2 . 1.372(3) y
B F3 . 1.380(2) y
B F1 . 1.411(3) y

loop_
_geom_contact_atom_site_label_1
_geom_contact_atom_site_label_2
_geom_contact_distance
_geom_contact_site_symmetry_2
_geom_contact_publ_flag
Ag F3 2.6912(14) 3_655 y
Ag F2 2.913(2) . y

loop_
_geom_torsion_atom_site_label_1
_geom_torsion_atom_site_label_2
_geom_torsion_atom_site_label_3
_geom_torsion_atom_site_label_4
_geom_torsion
_geom_torsion_publ_flag
Ag F1 B F2 -5.7(2) y
